data_1100009
loop_
_publ_author_name
'Liang, J-J'
'Hawthorne, F C'

_publ_section_title
;
Rietveld refinement of micaceous materials: muscovite-2M1, a comparison
with single-crystal structure refinement
;
_journal_name_full 'Canadian Mineralogist'
_journal_page_first 115
_journal_page_last 122
_journal_volume 34
_journal_year 1996
_chemical_formula_analytical
;
K0.876 Na0.096 Rb0.010 Al1.954 Fe0.029 Mn0.013 (Al0.932 Si3.068) O10
((O H)1.744 F0.256)
;
_chemical_formula_structural 'K0.94 Al1.96 (Al0.95 Si2.85 O10) ((O H)1.744 F0.256)'
_chemical_formula_sum 'Al2.91 F0.256 H1.744 K0.94 O11.744 Si2.85'
_chemical_name_mineral 'Muscovite 2M1'
_chemical_name_systematic
;
Potassium aluminium phyllo-alumosilicate hydroxide fluoride *
;
_space_group_IT_number 15
_symmetry_cell_setting monoclinic
_symmetry_Int_Tables_number 15
_symmetry_space_group_name_Hall '-C 2yc'
_symmetry_space_group_name_H-M 'C 1 2/c 1'
_cell_angle_alpha 90
_cell_angle_beta 95.740(7)
_cell_angle_gamma 90
_cell_formula_units_Z 4
_cell_length_a 5.1805(7)
_cell_length_b 8.994(1)
_cell_length_c 20.086(2)
_cell_volume 931.2
_refine_ls_R_factor_all 0.025
_cod_original_formula_sum 'H1.744 Al2.91 F.256 K.94 O11.744 Si2.85'
_cod_database_code 1100009

loop_
_symmetry_equiv_pos_as_xyz
x,y,z
-x,y,1/2-z
-x,-y,-z
x,-y,1/2+z
1/2+x,1/2+y,z
1/2-x,1/2+y,1/2-z
1/2-x,1/2-y,-z
1/2+x,1/2-y,1/2+z

loop_
_atom_site_label
_atom_site_type_symbol
_atom_site_symmetry_multiplicity
_atom_site_Wyckoff_symbol
_atom_site_fract_x
_atom_site_fract_y
_atom_site_fract_z
_atom_site_occupancy
_atom_site_attached_hydrogens
_atom_site_calc_flag
Al1 Al3+ 8 f 0.249(2) 0.081(1) -0.0012(5) 0.98(1) 0 d
Si1 Si4+ 8 f 0.447(2) 0.256(1) 0.1346(4) 0.7275(75) 0 d
Al2 Al3+ 8 f 0.447(2) 0.256(1) 0.1346(4) 0.2425(25) 0 d
Si2 Si4+ 8 f 0.032(2) 0.428(1) 0.3642(4) 0.6975(75) 0 d
Al3 Al3+ 8 f 0.032(2) 0.428(1) 0.3642(4) 0.2325(25) 0 d
K1 K1+ 4 e 0. 0.104(1) 0.25 0.94(2) 0 d
O1 O2- 8 f 0.045(3) 0.068(2) 0.4526(6) 0.872 1 d
F1 F1- 8 f 0.045(3) 0.068(2) 0.4526(6) 0.128 0 d
O2 O2- 8 f 0.379(3) 0.246(2) 0.0540(8) 1. 0 d
O3 O2- 8 f 0.035(2) 0.442(2) 0.4483(8) 1. 0 d
O4 O2- 8 f 0.413(3) 0.090(3) 0.1667(6) 1. 0 d
O5 O2- 8 f 0.257(4) 0.372(2) 0.1691(6) 1. 0 d
O6 O2- 8 f 0.248(4) 0.307(2) 0.3438(7) 1. 0 d
H1 H1+ 8 f -1. -1. -1. 0.872 0 dum

loop_
_atom_type_symbol
_atom_type_oxidation_number
Al3+ 3.000
Si4+ 4.000
K1+ 1.000
O2- -2.000
F1- -1.000
H1+ 1.000
